data_1575351
loop_
_publ_author_name
'Chauhan, Rahul'
'Kukreti, Prashant'
'Sharma, Keshav'
'Singh, Ovender'
'Ghosh, Kaushik'

_publ_section_title
;
 Well-defined zinc(ii) catalysts for sustainable synthesis of
 bis(indolyl)methanes via the activation of aromatic and aliphatic
 alcohols
;
_journal_issue 22
_journal_name_full 'Catalysis Science &amp; Technology'
_journal_page_first 6693
_journal_page_last 6702
_journal_paper_doi 10.1039/D5CY00765H
_journal_volume 15
_journal_year 2025
_chemical_formula_moiety 'C27 H23 Cl2 N7 Zn'
_chemical_formula_sum 'C27 H23 Cl2 N7 Zn'
_chemical_formula_weight 581.79
_space_group_crystal_system monoclinic
_space_group_IT_number 14
_space_group_name_Hall '-P 2yn'
_space_group_name_H-M_alt 'P 1 21/n 1'
_atom_sites_solution_hydrogens mixed
_atom_sites_solution_primary dual
_audit_creation_date 2024-10-16
_audit_creation_method
;
Olex2 1.2-ac3
(compiled 2017.08.10 svn.r3458 for OlexSys, GUI svn.r5381)
;
_audit_update_record
;
2025-03-05 deposited with the CCDC.	2025-08-04 downloaded from the CCDC.
;
_cell_angle_alpha 90
_cell_angle_beta 92.365(2)
_cell_angle_gamma 90
_cell_formula_units_Z 4
_cell_length_a 12.9508(5)
_cell_length_b 12.6674(5)
_cell_length_c 15.6260(6)
_cell_measurement_reflns_used 9549
_cell_measurement_temperature 100(2)
_cell_measurement_theta_max 28.21
_cell_measurement_theta_min 2.25
_cell_volume 2561.31(17)
_computing_cell_refinement 'SAINT V8.40B (?, 2016)'
_computing_data_reduction 'SAINT V8.40B (?, 2016)'
_computing_molecular_graphics 'Olex2 (Dolomanov et al., 2009)'
_computing_publication_material 'Olex2 (Dolomanov et al., 2009)'
_computing_structure_refinement 'ShelXL (Sheldrick, 2015)'
_computing_structure_solution 'XT (Sheldrick, 2015)'
_diffrn_ambient_temperature 100.0
_diffrn_measured_fraction_theta_full 0.997
_diffrn_measured_fraction_theta_max 0.995
_diffrn_measurement_device_type 'Bruker APEX-II CCD'
_diffrn_measurement_method '\f and \w scans'
_diffrn_radiation_type MoK\a
_diffrn_radiation_wavelength 0.71073
_diffrn_reflns_av_R_equivalents 0.0615
_diffrn_reflns_av_unetI/netI 0.0246
_diffrn_reflns_Laue_measured_fraction_full 0.997
_diffrn_reflns_Laue_measured_fraction_max 0.995
_diffrn_reflns_limit_h_max 17
_diffrn_reflns_limit_h_min -17
_diffrn_reflns_limit_k_max 16
_diffrn_reflns_limit_k_min -16
_diffrn_reflns_limit_l_max 20
_diffrn_reflns_limit_l_min -20
_diffrn_reflns_number 114813
_diffrn_reflns_point_group_measured_fraction_full 0.997
_diffrn_reflns_point_group_measured_fraction_max 0.995
_diffrn_reflns_theta_full 25.242
_diffrn_reflns_theta_max 28.356
_diffrn_reflns_theta_min 2.002
_diffrn_standards_number 0
_exptl_absorpt_coefficient_mu 1.199
_exptl_absorpt_correction_T_max 0.7457
_exptl_absorpt_correction_T_min 0.6664
_exptl_absorpt_correction_type multi-scan
_exptl_absorpt_process_details
'SADABS-2016/2 (Bruker,2016/2) was used for absorption correction. wR2(int) was 0.1072 before and 0.0622 after correction. The Ratio of minimum to maximum transmission is 0.8937. The \l/2 correction factor is Not present.'
_exptl_crystal_colour 'metallic dark green'
_exptl_crystal_colour_lustre metallic
_exptl_crystal_colour_modifier dark
_exptl_crystal_colour_primary green
_exptl_crystal_density_diffrn 1.509
_exptl_crystal_description block
_exptl_crystal_F_000 1192
_exptl_crystal_size_max 0.201
_exptl_crystal_size_mid 0.102
_exptl_crystal_size_min 0.098
_refine_diff_density_max 1.273
_refine_diff_density_min -0.949
_refine_diff_density_rms 0.087
_refine_ls_extinction_method none
_refine_ls_goodness_of_fit_ref 1.052
_refine_ls_hydrogen_treatment mixed
_refine_ls_matrix_type full
_refine_ls_number_parameters 310
_refine_ls_number_reflns 6366
_refine_ls_number_restraints 0
_refine_ls_restrained_S_all 1.052
_refine_ls_R_factor_all 0.0510
_refine_ls_R_factor_gt 0.0438
_refine_ls_shift/su_max 0.001
_refine_ls_shift/su_mean 0.000
_refine_ls_structure_factor_coef Fsqd
_refine_ls_weighting_details 'w=1/[\s^2^(Fo^2^)+(0.0538P)^2^+4.3052P] where P=(Fo^2^+2Fc^2^)/3'
_refine_ls_weighting_scheme calc
_refine_ls_wR_factor_gt 0.1092
_refine_ls_wR_factor_ref 0.1153
_reflns_Friedel_coverage 0.000
_reflns_number_gt 5594
_reflns_number_total 6366
_reflns_threshold_expression 'I > 2\s(I)'
_cod_data_source_file d5cy00765h2.cif
_cod_data_source_block kg_rc_114_0189_0m_a
_cod_depositor_comments 'Adding full bibliography for 1575346--1575352.cif.'
_cod_database_code 1575351
_shelx_shelxl_version_number 2018/3
_shelx_space_group_comment
;
The symmetry employed for this shelxl refinement is uniquely defined
by the following loop, which should always be used as a source of
symmetry information in preference to the above space-group names.
They are only intended as comments.
;
_shelx_estimated_absorpt_t_max 0.892
_shelx_estimated_absorpt_t_min 0.795
_olex2_refinement_description
;
1. Fixed Uiso
 At 1.2 times of:
  All C(H) groups
 At 1.5 times of:
  All N(H) groups
2. Uiso/Uaniso restraints and constraints
Uanis(C17) = Uanis(C18) = Uanis(C19) = Uanis(C20) = Uanis(C21) = Uanis(C22)
3.a Aromatic/amide H refined with riding coordinates:
 C2(H2), C3(H3), C4(H4), C5(H5), C6(H6A), C8(H8A), C9(H9), C10(H10), C12(H12),
 C14(H14), C15(H15), C16(H16), C18(H18), C19(H19), C20(H20), C21(H21), C22(H22),
  C23(H23), C25(H25), C26(H26), C27(H27)
;
_olex2_submission_special_instructions 'No special instructions were received'

loop_
_space_group_symop_operation_xyz
'x, y, z'
'-x+1/2, y+1/2, -z+1/2'
'-x, -y, -z'
'x-1/2, -y-1/2, z-1/2'

loop_
_atom_site_label
_atom_site_type_symbol
_atom_site_fract_x
_atom_site_fract_y
_atom_site_fract_z
_atom_site_U_iso_or_equiv
_atom_site_adp_type
_atom_site_occupancy
_atom_site_site_symmetry_order
_atom_site_calc_flag
_atom_site_refinement_flags_posn
_atom_site_refinement_flags_adp
_atom_site_refinement_flags_occupancy
_atom_site_disorder_assembly
_atom_site_disorder_group
Zn1 Zn 0.59652(2) 0.48837(2) 0.65004(2) 0.01895(9) Uani 1 1 d . . . . .
Cl1 Cl 0.60642(5) 0.50099(5) 0.79235(4) 0.02469(13) Uani 1 1 d . . . . .
Cl2 Cl 0.43942(4) 0.42652(5) 0.60932(4) 0.02545(13) Uani 1 1 d . . . . .
N1 N 0.77055(16) 0.35660(16) 0.57729(13) 0.0232(4) Uani 1 1 d . . . . .
N3 N 0.64831(15) 0.70326(15) 0.57657(13) 0.0193(4) Uani 1 1 d . . . . .
N4 N 0.71119(14) 0.53048(15) 0.57538(12) 0.0174(4) Uani 1 1 d . . . . .
N5 N 0.56829(15) 0.66692(15) 0.62514(12) 0.0188(4) Uani 1 1 d . . . . .
N6 N 0.37396(18) 0.62569(19) 0.71934(16) 0.0304(5) Uani 1 1 d . . . . .
H6 H 0.396(3) 0.560(3) 0.702(2) 0.046 Uiso 1 1 d R . . . .
N7 N 0.69106(15) 0.33311(15) 0.63166(13) 0.0206(4) Uani 1 1 d . . . . .
N8 N 0.52894(19) 0.23485(19) 0.74464(16) 0.0320(5) Uani 1 1 d . . . . .
H8 H 0.498(3) 0.297(3) 0.728(2) 0.048 Uiso 1 1 d R . . . .
C1 C 0.64511(18) 0.80770(18) 0.53959(15) 0.0197(4) Uani 1 1 d . . . . .
C2 C 0.57656(18) 0.82856(19) 0.47073(15) 0.0223(5) Uani 1 1 d . . . . .
H2 H 0.529515 0.775956 0.450147 0.027 Uiso 1 1 calc R . . . .
C3 C 0.5781(2) 0.9275(2) 0.43262(16) 0.0252(5) Uani 1 1 d . . . . .
H3 H 0.531380 0.943087 0.385824 0.030 Uiso 1 1 calc R . . . .
C4 C 0.6471(2) 1.00347(19) 0.46239(17) 0.0263(5) Uani 1 1 d . . . . .
H4 H 0.648777 1.070465 0.435165 0.032 Uiso 1 1 calc R . . . .
C5 C 0.7140(2) 0.9823(2) 0.53197(17) 0.0271(5) Uani 1 1 d . . . . .
H5 H 0.760732 1.035065 0.552794 0.033 Uiso 1 1 calc R . . . .
C6 C 0.71269(19) 0.88389(19) 0.57112(16) 0.0241(5) Uani 1 1 d . . . . .
H6A H 0.757826 0.869180 0.619101 0.029 Uiso 1 1 calc R . . . .
C7 C 0.71925(17) 0.63128(17) 0.54839(14) 0.0177(4) Uani 1 1 d . . . . .
C8 C 0.79601(18) 0.66385(19) 0.49370(15) 0.0217(4) Uani 1 1 d . . . . .
H8A H 0.801603 0.735496 0.476532 0.026 Uiso 1 1 calc R . . . .
C9 C 0.86315(18) 0.58820(19) 0.46567(16) 0.0227(5) Uani 1 1 d . . . . .
H9 H 0.915563 0.608146 0.428078 0.027 Uiso 1 1 calc R . . . .
C10 C 0.85611(18) 0.48441(19) 0.49081(16) 0.0212(5) Uani 1 1 d . . . . .
H10 H 0.902020 0.432337 0.470718 0.025 Uiso 1 1 calc R . . . .
C11 C 0.77873(18) 0.45850(18) 0.54713(15) 0.0189(4) Uani 1 1 d . . . . .
C12 C 0.50888(18) 0.73894(19) 0.65515(15) 0.0218(5) Uani 1 1 d . . . . .
H12 H 0.526444 0.810298 0.643983 0.026 Uiso 1 1 calc R . . . .
C13 C 0.41911(19) 0.7210(2) 0.70362(15) 0.0240(5) Uani 1 1 d . . . . .
C14 C 0.3602(2) 0.7981(2) 0.74242(16) 0.0283(5) Uani 1 1 d . . . . .
H14 H 0.372594 0.872028 0.741879 0.034 Uiso 1 1 calc R . . . .
C15 C 0.2792(2) 0.7468(3) 0.78240(18) 0.0344(6) Uani 1 1 d . . . . .
H15 H 0.227096 0.779546 0.814256 0.041 Uiso 1 1 calc R . . . .
C16 C 0.2891(2) 0.6404(3) 0.7670(2) 0.0368(6) Uani 1 1 d . . . . .
H16 H 0.244549 0.586565 0.786245 0.044 Uiso 1 1 calc R . . . .
C17 C 0.8338(2) 0.2759(2) 0.54177(18) 0.0281(2) Uani 1 1 d . . . . .
C18 C 0.9222(2) 0.2424(2) 0.58604(18) 0.0281(2) Uani 1 1 d . . . . .
H18 H 0.939724 0.270236 0.641207 0.034 Uiso 1 1 calc R . . . .
C19 C 0.9861(2) 0.1672(2) 0.54921(17) 0.0281(2) Uani 1 1 d . . . . .
H19 H 1.046468 0.142766 0.579671 0.034 Uiso 1 1 calc R . . . .
C20 C 0.9609(2) 0.1290(2) 0.46859(17) 0.0281(2) Uani 1 1 d . . . . .
H20 H 1.005693 0.080180 0.442670 0.034 Uiso 1 1 calc R . . . .
C21 C 0.8710(2) 0.1606(2) 0.42466(18) 0.0281(2) Uani 1 1 d . . . . .
H21 H 0.853390 0.132102 0.369745 0.034 Uiso 1 1 calc R . . . .
C22 C 0.8061(2) 0.2348(2) 0.46167(18) 0.0281(2) Uani 1 1 d . . . . .
H22 H 0.744096 0.256809 0.432348 0.034 Uiso 1 1 calc R . . . .
C23 C 0.69267(18) 0.23824(19) 0.66290(15) 0.0217(5) Uani 1 1 d . . . . .
H23 H 0.748645 0.194539 0.647713 0.026 Uiso 1 1 calc R . . . .
C24 C 0.61938(18) 0.19249(19) 0.71760(15) 0.0219(5) Uani 1 1 d . . . . .
C25 C 0.4805(2) 0.1621(2) 0.79314(19) 0.0347(6) Uani 1 1 d . . . . .
H25 H 0.416153 0.171996 0.819106 0.042 Uiso 1 1 calc R . . . .
C26 C 0.5392(2) 0.0725(2) 0.79844(16) 0.0280(5) Uani 1 1 d . . . . .
H26 H 0.523528 0.009911 0.828784 0.034 Uiso 1 1 calc R . . . .
C27 C 0.62727(19) 0.0903(2) 0.75047(16) 0.0252(5) Uani 1 1 d . . . . .
H27 H 0.681866 0.041817 0.742080 0.030 Uiso 1 1 calc R . . . .

loop_
_atom_site_aniso_label
_atom_site_aniso_U_11
_atom_site_aniso_U_22
_atom_site_aniso_U_33
_atom_site_aniso_U_23
_atom_site_aniso_U_13
_atom_site_aniso_U_12
Zn1 0.01780(14) 0.02203(15) 0.01710(14) 0.00023(9) 0.00181(10) -0.00237(10)
Cl1 0.0285(3) 0.0288(3) 0.0168(3) 0.0003(2) 0.0007(2) 0.0023(2)
Cl2 0.0214(3) 0.0246(3) 0.0300(3) -0.0030(2) -0.0033(2) -0.0036(2)
N1 0.0251(10) 0.0183(9) 0.0270(10) 0.0029(8) 0.0103(8) 0.0019(8)
N3 0.0200(9) 0.0161(9) 0.0223(9) 0.0006(7) 0.0051(7) 0.0006(7)
N4 0.0171(9) 0.0172(9) 0.0180(9) 0.0002(7) 0.0013(7) 0.0008(7)
N5 0.0180(9) 0.0206(9) 0.0179(9) 0.0008(7) 0.0019(7) 0.0000(7)
N6 0.0259(11) 0.0310(12) 0.0349(12) 0.0019(10) 0.0095(9) 0.0017(9)
N7 0.0212(9) 0.0200(9) 0.0208(9) 0.0009(7) 0.0048(7) -0.0002(7)
N8 0.0334(12) 0.0242(11) 0.0397(13) 0.0047(9) 0.0169(10) 0.0024(9)
C1 0.0224(11) 0.0164(10) 0.0206(11) -0.0001(8) 0.0036(8) 0.0006(8)
C2 0.0226(11) 0.0210(11) 0.0231(11) -0.0025(9) 0.0001(9) 0.0000(9)
C3 0.0278(12) 0.0244(12) 0.0231(12) 0.0002(9) -0.0012(9) 0.0044(9)
C4 0.0320(13) 0.0198(11) 0.0274(13) 0.0044(9) 0.0034(10) 0.0010(9)
C5 0.0329(13) 0.0213(11) 0.0269(13) -0.0001(9) -0.0024(10) -0.0052(10)
C6 0.0273(12) 0.0225(11) 0.0223(11) 0.0011(9) -0.0027(9) -0.0019(9)
C7 0.0175(10) 0.0183(10) 0.0172(10) -0.0012(8) -0.0004(8) 0.0012(8)
C8 0.0215(11) 0.0198(10) 0.0241(11) 0.0027(9) 0.0039(9) -0.0006(9)
C9 0.0204(11) 0.0244(11) 0.0237(11) 0.0024(9) 0.0060(9) -0.0016(9)
C10 0.0189(11) 0.0223(11) 0.0228(11) -0.0004(9) 0.0057(9) 0.0014(8)
C11 0.0198(10) 0.0172(10) 0.0196(10) 0.0006(8) -0.0002(8) -0.0002(8)
C12 0.0223(11) 0.0220(11) 0.0211(11) -0.0009(9) 0.0015(9) 0.0020(9)
C13 0.0222(11) 0.0286(12) 0.0212(11) -0.0028(9) 0.0014(9) 0.0035(9)
C14 0.0264(12) 0.0350(14) 0.0237(12) -0.0051(10) 0.0019(9) 0.0060(10)
C15 0.0255(13) 0.0506(17) 0.0275(13) -0.0032(12) 0.0064(10) 0.0086(12)
C16 0.0267(13) 0.0450(16) 0.0395(15) 0.0046(13) 0.0129(11) 0.0029(12)
C17 0.0305(5) 0.0218(5) 0.0326(6) 0.0037(4) 0.0101(4) 0.0018(4)
C18 0.0305(5) 0.0218(5) 0.0326(6) 0.0037(4) 0.0101(4) 0.0018(4)
C19 0.0305(5) 0.0218(5) 0.0326(6) 0.0037(4) 0.0101(4) 0.0018(4)
C20 0.0305(5) 0.0218(5) 0.0326(6) 0.0037(4) 0.0101(4) 0.0018(4)
C21 0.0305(5) 0.0218(5) 0.0326(6) 0.0037(4) 0.0101(4) 0.0018(4)
C22 0.0305(5) 0.0218(5) 0.0326(6) 0.0037(4) 0.0101(4) 0.0018(4)
C23 0.0211(11) 0.0212(11) 0.0231(11) 0.0014(9) 0.0054(9) 0.0010(9)
C24 0.0221(11) 0.0239(11) 0.0200(11) 0.0017(9) 0.0033(9) -0.0003(9)
C25 0.0342(14) 0.0342(14) 0.0371(15) 0.0022(12) 0.0183(12) -0.0040(11)
C26 0.0326(13) 0.0297(13) 0.0216(12) 0.0079(10) 0.0008(10) -0.0079(10)
C27 0.0235(11) 0.0254(12) 0.0266(12) 0.0060(10) 0.0016(9) -0.0003(9)

loop_
_atom_type_symbol
_atom_type_description
_atom_type_scat_dispersion_real
_atom_type_scat_dispersion_imag
_atom_type_scat_source
C C 0.0033 0.0016 'International Tables Vol C Tables 4.2.6.8 and 6.1.1.4'
H H 0.0000 0.0000 'International Tables Vol C Tables 4.2.6.8 and 6.1.1.4'
Cl Cl 0.1484 0.1585 'International Tables Vol C Tables 4.2.6.8 and 6.1.1.4'
N N 0.0061 0.0033 'International Tables Vol C Tables 4.2.6.8 and 6.1.1.4'
Zn Zn 0.2839 1.4301 'International Tables Vol C Tables 4.2.6.8 and 6.1.1.4'

loop_
_geom_angle_atom_site_label_1
_geom_angle_atom_site_label_2
_geom_angle_atom_site_label_3
_geom_angle
_geom_angle_site_symmetry_1
_geom_angle_site_symmetry_3
_geom_angle_publ_flag
Cl1 Zn1 Cl2 108.77(3) . . ?
Cl1 Zn1 N5 95.71(5) . . ?
Cl1 Zn1 N7 100.02(5) . . ?
Cl2 Zn1 N5 99.07(5) . . ?
Cl2 Zn1 N7 98.30(5) . . ?
N4 Zn1 Cl1 123.37(6) . . ?
N4 Zn1 Cl2 127.85(6) . . ?
N4 Zn1 N5 75.98(7) . . ?
N4 Zn1 N7 75.38(7) . . ?
N5 Zn1 N7 151.36(7) . . ?
N7 N1 C17 122.06(19) . . ?
C11 N1 N7 118.49(19) . . ?
C11 N1 C17 118.8(2) . . ?
N5 N3 C1 120.87(18) . . ?
C7 N3 N5 118.52(18) . . ?
C7 N3 C1 119.11(19) . . ?
C7 N4 Zn1 120.25(15) . . ?
C7 N4 C11 118.5(2) . . ?
C11 N4 Zn1 121.17(15) . . ?
N3 N5 Zn1 107.38(13) . . ?
C12 N5 Zn1 135.91(16) . . ?
C12 N5 N3 115.65(19) . . ?
C16 N6 C13 109.7(2) . . ?
N1 N7 Zn1 107.38(13) . . ?
C23 N7 Zn1 137.11(16) . . ?
C23 N7 N1 115.25(19) . . ?
C25 N8 C24 109.0(2) . . ?
C2 C1 N3 119.4(2) . . ?
C6 C1 N3 119.4(2) . . ?
C6 C1 C2 121.2(2) . . ?
C3 C2 C1 118.9(2) . . ?
C4 C3 C2 120.3(2) . . ?
C3 C4 C5 120.3(2) . . ?
C4 C5 C6 120.0(2) . . ?
C1 C6 C5 119.3(2) . . ?
N3 C7 C8 120.0(2) . . ?
N4 C7 N3 117.7(2) . . ?
N4 C7 C8 122.4(2) . . ?
C9 C8 C7 117.6(2) . . ?
C10 C9 C8 121.6(2) . . ?
C9 C10 C11 117.4(2) . . ?
N1 C11 C10 120.1(2) . . ?
N4 C11 N1 117.4(2) . . ?
N4 C11 C10 122.5(2) . . ?
N5 C12 C13 126.0(2) . . ?
N6 C13 C12 126.7(2) . . ?
N6 C13 C14 107.1(2) . . ?
C14 C13 C12 126.2(2) . . ?
C13 C14 C15 107.6(3) . . ?
C16 C15 C14 107.4(2) . . ?
N6 C16 C15 108.2(3) . . ?
C18 C17 N1 120.0(2) . . ?
C18 C17 C22 121.0(2) . . ?
C22 C17 N1 119.0(2) . . ?
C17 C18 C19 119.7(3) . . ?
C20 C19 C18 119.6(3) . . ?
C19 C20 C21 121.0(2) . . ?
C20 C21 C22 119.7(3) . . ?
C17 C22 C21 119.1(3) . . ?
N7 C23 C24 127.0(2) . . ?
N8 C24 C23 128.6(2) . . ?
N8 C24 C27 107.5(2) . . ?
C27 C24 C23 123.9(2) . . ?
N8 C25 C26 109.1(2) . . ?
C25 C26 C27 107.2(2) . . ?
C24 C27 C26 107.2(2) . . ?

loop_
_geom_bond_atom_site_label_1
_geom_bond_atom_site_label_2
_geom_bond_distance
_geom_bond_site_symmetry_2
_geom_bond_publ_flag
Zn1 Cl1 2.2278(6) . ?
Zn1 Cl2 2.2475(6) . ?
Zn1 N4 1.9985(19) . ?
Zn1 N5 2.3214(19) . ?
Zn1 N7 2.341(2) . ?
N1 N7 1.394(3) . ?
N1 C11 1.380(3) . ?
N1 C17 1.436(3) . ?
N3 N5 1.388(3) . ?
N3 C1 1.444(3) . ?
N3 C7 1.379(3) . ?
N4 C7 1.350(3) . ?
N4 C11 1.350(3) . ?
N5 C12 1.294(3) . ?
N6 C13 1.368(3) . ?
N6 C16 1.366(3) . ?
N7 C23 1.297(3) . ?
N8 C24 1.371(3) . ?
N8 C25 1.363(3) . ?
C1 C2 1.392(3) . ?
C1 C6 1.380(3) . ?
C2 C3 1.389(3) . ?
C3 C4 1.381(4) . ?
C4 C5 1.389(4) . ?
C5 C6 1.389(3) . ?
C7 C8 1.400(3) . ?
C8 C9 1.378(3) . ?
C9 C10 1.376(3) . ?
C10 C11 1.400(3) . ?
C12 C13 1.432(3) . ?
C13 C14 1.394(3) . ?
C14 C15 1.402(4) . ?
C15 C16 1.376(4) . ?
C17 C18 1.380(4) . ?
C17 C22 1.388(4) . ?
C18 C19 1.401(4) . ?
C19 C20 1.377(4) . ?
C20 C21 1.386(4) . ?
C21 C22 1.401(3) . ?
C23 C24 1.426(3) . ?
C24 C27 1.394(3) . ?
C25 C26 1.366(4) . ?
C26 C27 1.409(4) . ?
